data_7132574
loop_
_publ_author_name
'Xie, Xiang-Qi'
'Li, Xingguang'
'Liu, Pei-Nian'

_publ_section_title
;
 Enantioselective synthesis of spiro-<i>N</i>,<i>O</i>-ketals <i>via</i>
 iridium and Br&#xf8;nsted acid co-catalyzed asymmetric formal [4+2]
 cycloaddition.
;
_journal_issue 11
_journal_name_full 'Chemical communications (Cambridge, England)'
_journal_page_first 1448
_journal_page_last 1451
_journal_paper_doi 10.1039/d3cc05923e
_journal_volume 60
_journal_year 2024
_chemical_absolute_configuration syn
_chemical_formula_moiety 'C22 H23 N O2, 1[C4H8O2]'
_chemical_formula_sum 'C26 H31 N O4'
_chemical_formula_weight 421.52
_space_group_crystal_system orthorhombic
_space_group_IT_number 19
_space_group_name_Hall 'P 2ac 2ab'
_space_group_name_H-M_alt 'P 21 21 21'
_atom_sites_solution_hydrogens geom
_atom_sites_solution_primary dual
_audit_creation_date 2023-10-18
_audit_creation_method
;
Olex2 1.5
(compiled 2023.08.24 svn.re1ec1418 for OlexSys, GUI svn.r6817)
;
_audit_update_record
;
2023-11-27 deposited with the CCDC.	2024-01-03 downloaded from the CCDC.
;
_cell_angle_alpha 90
_cell_angle_beta 90
_cell_angle_gamma 90
_cell_formula_units_Z 4
_cell_length_a 7.5575(6)
_cell_length_b 12.6622(11)
_cell_length_c 25.9109(19)
_cell_measurement_reflns_used 1302
_cell_measurement_temperature 295.00
_cell_measurement_theta_max 67.754
_cell_measurement_theta_min 8.684
_cell_volume 2479.5(3)
_computing_cell_refinement 'SAINT V8.40B (?, 2016)'
_computing_data_reduction 'SAINT V8.40B (?, 2016)'
_computing_molecular_graphics 'Olex2 1.5 (Dolomanov et al., 2009)'
_computing_publication_material 'Olex2 1.5 (Dolomanov et al., 2009)'
_computing_structure_refinement 'SHELXL 2018/3 (Sheldrick, 2015)'
_computing_structure_solution 'SHELXT 2018/2 (Sheldrick, 2018)'
_diffrn_ambient_temperature 295.00
_diffrn_measured_fraction_theta_full 0.974
_diffrn_measured_fraction_theta_max 0.973
_diffrn_radiation_type CuK\a
_diffrn_radiation_wavelength 1.54178
_diffrn_reflns_av_R_equivalents 0.0533
_diffrn_reflns_av_unetI/netI 0.0618
_diffrn_reflns_Laue_measured_fraction_full 0.974
_diffrn_reflns_Laue_measured_fraction_max 0.973
_diffrn_reflns_limit_h_max 8
_diffrn_reflns_limit_h_min -9
_diffrn_reflns_limit_k_max 13
_diffrn_reflns_limit_k_min -15
_diffrn_reflns_limit_l_max 28
_diffrn_reflns_limit_l_min -31
_diffrn_reflns_number 10067
_diffrn_reflns_point_group_measured_fraction_full 0.951
_diffrn_reflns_point_group_measured_fraction_max 0.949
_diffrn_reflns_theta_full 67.679
_diffrn_reflns_theta_max 68.254
_diffrn_reflns_theta_min 4.884
_diffrn_source_current 1.2
_diffrn_source_power 0.06
_diffrn_source_voltage 50.0
_exptl_absorpt_coefficient_mu 0.604
_exptl_absorpt_correction_T_max 0.7531
_exptl_absorpt_correction_T_min 0.4205
_exptl_absorpt_correction_type multi-scan
_exptl_absorpt_process_details
;
SADABS-2016/2 (Bruker,2016/2) was used for absorption correction.
wR2(int) was 0.1601 before and 0.0876 after correction.
The Ratio of minimum to maximum transmission is 0.5584.
The \l/2 correction factor is Not present.
;
_exptl_crystal_colour 'clear light colourless'
_exptl_crystal_colour_lustre clear
_exptl_crystal_colour_modifier light
_exptl_crystal_colour_primary colourless
_exptl_crystal_density_diffrn 1.129
_exptl_crystal_description block
_exptl_crystal_F_000 904
_exptl_crystal_size_max 0.16
_exptl_crystal_size_mid 0.14
_exptl_crystal_size_min 0.11
_refine_diff_density_max 0.367
_refine_diff_density_min -0.318
_refine_diff_density_rms 0.062
_refine_ls_abs_structure_details
;
 Flack x determined using 1381 quotients [(I+)-(I-)]/[(I+)+(I-)]
 (Parsons, Flack and Wagner, Acta Cryst. B69 (2013) 249-259).
;
_refine_ls_abs_structure_Flack 0.11(14)
_refine_ls_extinction_coef 0.098(17)
_refine_ls_extinction_expression Fc^*^=kFc[1+0.001xFc^2^\l^3^/sin(2\q)]^-1/4^
_refine_ls_extinction_method 'SHELXL-2018/3 (Sheldrick 2018)'
_refine_ls_goodness_of_fit_ref 1.264
_refine_ls_hydrogen_treatment constr
_refine_ls_matrix_type full
_refine_ls_number_parameters 230
_refine_ls_number_reflns 4305
_refine_ls_number_restraints 0
_refine_ls_restrained_S_all 1.264
_refine_ls_R_factor_all 0.1003
_refine_ls_R_factor_gt 0.0964
_refine_ls_shift/su_max 0.002
_refine_ls_shift/su_mean 0.000
_refine_ls_structure_factor_coef Fsqd
_refine_ls_weighting_details 'w=1/[\s^2^(Fo^2^)+(0.2000P)^2^] where P=(Fo^2^+2Fc^2^)/3'
_refine_ls_weighting_scheme calc
_refine_ls_wR_factor_gt 0.2855
_refine_ls_wR_factor_ref 0.2943
_reflns_Friedel_coverage 0.697
_reflns_Friedel_fraction_full 0.921
_reflns_Friedel_fraction_max 0.917
_reflns_number_gt 3869
_reflns_number_total 4305
_reflns_threshold_expression 'I > 2\s(I)'
_cod_data_source_file d3cc05923e2.cif
_cod_data_source_block xxq_3aa_1_0m
_cod_depositor_comments 'Adding full bibliography for 7132574--7132575.cif.'
_cod_database_code 7132574
_shelx_shelxl_version_number 2018/3
_shelx_space_group_comment
;
The symmetry employed for this shelxl refinement is uniquely defined
by the following loop, which should always be used as a source of
symmetry information in preference to the above space-group names.
They are only intended as comments.
;
_shelx_estimated_absorpt_t_max 0.936
_shelx_estimated_absorpt_t_min 0.909
_olex2_refinement_description
;
1. Fixed Uiso
 At 1.2 times of:
  All C(H) groups, All C(H,H) groups, All N(H) groups
 At 1.5 times of:
  All C(H,H,H) groups
2.a Ternary CH refined with riding coordinates:
 C10(H10)
2.b Secondary CH2 refined with riding coordinates:
 C9(H9A,H9B)
2.c Aromatic/amide H refined with riding coordinates:
 N1(H1), C16(H16), C13(H13), C17(H17), C14(H14), C6(H6), C3(H3), C5(H5), C4(H4)
2.d X=CH2 refined with riding coordinates:
 C18(H18A,H18B)
2.e Idealised Me refined as rotating group:
 C22(H22A,H22B,H22C), C20(H20A,H20B,H20C), C21(H21A,H21B,H21C)
;
_smtbx_masks_void_probe_radius 1.2
_smtbx_masks_void_truncation_radius 1.2
_olex2_submission_special_instructions 'No special instructions were received'

loop_
_space_group_symop_operation_xyz
'x, y, z'
'-x+1/2, -y, z+1/2'
'-x, y+1/2, -z+1/2'
'x+1/2, -y+1/2, -z'

loop_
_atom_site_label
_atom_site_type_symbol
_atom_site_fract_x
_atom_site_fract_y
_atom_site_fract_z
_atom_site_U_iso_or_equiv
_atom_site_adp_type
_atom_site_occupancy
_atom_site_site_symmetry_order
_atom_site_calc_flag
_atom_site_refinement_flags_posn
_atom_site_refinement_flags_adp
_atom_site_refinement_flags_occupancy
_atom_site_disorder_assembly
_atom_site_disorder_group
O2 O 0.7189(5) 0.2749(2) 0.30133(11) 0.0621(8) Uani 1 1 d . . . . .
N1 N 0.4703(5) 0.3860(3) 0.31587(16) 0.0646(10) Uani 1 1 d . . . . .
H1 H 0.421493 0.395578 0.286252 0.078 Uiso 1 1 calc R U . . .
O1 O 0.2153(5) 0.3892(4) 0.36467(19) 0.0930(13) Uani 1 1 d . . . . .
C8 C 0.6622(6) 0.3721(3) 0.32302(17) 0.0554(9) Uani 1 1 d . . . . .
C16 C 0.7585(7) 0.3455(4) 0.16394(16) 0.0614(11) Uani 1 1 d . . . . .
H16 H 0.763714 0.404861 0.142852 0.074 Uiso 1 1 calc R U . . .
C12 C 0.7351(6) 0.2712(4) 0.24869(15) 0.0543(9) Uani 1 1 d . . . . .
C10 C 0.7333(6) 0.4707(3) 0.24050(18) 0.0595(10) Uani 1 1 d . . . . .
H10 H 0.612768 0.497082 0.235160 0.071 Uiso 1 1 calc R U . . .
C2 C 0.5097(6) 0.3719(4) 0.40270(19) 0.0634(11) Uani 1 1 d . . . . .
C11 C 0.7443(5) 0.3601(3) 0.21732(17) 0.0552(9) Uani 1 1 d . . . . .
C7 C 0.6764(6) 0.3668(3) 0.38015(17) 0.0570(10) Uani 1 1 d . . . . .
C13 C 0.7426(6) 0.1740(4) 0.22675(17) 0.0616(11) Uani 1 1 d . . . . .
H13 H 0.737912 0.115016 0.248110 0.074 Uiso 1 1 calc R U . . .
C9 C 0.7659(7) 0.4641(3) 0.29861(18) 0.0614(10) Uani 1 1 d . . . . .
H9A H 0.730109 0.529890 0.314698 0.074 Uiso 1 1 calc R U . . .
H9B H 0.891282 0.454323 0.304958 0.074 Uiso 1 1 calc R U . . .
C17 C 0.8598(8) 0.5475(4) 0.21532(19) 0.0689(12) Uani 1 1 d . . . . .
H17 H 0.979797 0.531587 0.217013 0.083 Uiso 1 1 calc R U . . .
C15 C 0.7650(7) 0.2479(4) 0.14138(18) 0.0648(11) Uani 1 1 d . . . . .
C14 C 0.7568(7) 0.1584(4) 0.17360(19) 0.0680(12) Uani 1 1 d . . . . .
H14 H 0.760844 0.090664 0.159796 0.082 Uiso 1 1 calc R U . . .
C1 C 0.3798(6) 0.3820(4) 0.3600(2) 0.0644(12) Uani 1 1 d . . . . .
C6 C 0.8277(6) 0.3593(4) 0.41045(19) 0.0683(12) Uani 1 1 d . . . . .
H6 H 0.939569 0.355380 0.395650 0.082 Uiso 1 1 calc R U . . .
C3 C 0.4819(10) 0.3666(5) 0.4551(2) 0.0849(16) Uani 1 1 d . . . . .
H3 H 0.368636 0.366316 0.469094 0.102 Uiso 1 1 calc R U . . .
C22 C 0.7913(14) 0.3361(7) 0.0522(2) 0.115(3) Uani 1 1 d . . . . .
H22A H 0.691100 0.379745 0.060254 0.172 Uiso 1 1 calc R U . . .
H22B H 0.792993 0.321824 0.015800 0.172 Uiso 1 1 calc R U . . .
H22C H 0.898076 0.372160 0.061801 0.172 Uiso 1 1 calc R U . . .
C5 C 0.8049(9) 0.3579(7) 0.4649(2) 0.096(2) Uani 1 1 d . . . . .
H5 H 0.903470 0.354451 0.486333 0.116 Uiso 1 1 calc R U . . .
C18 C 0.8162(11) 0.6326(5) 0.1919(2) 0.0939(19) Uani 1 1 d . . . . .
H18A H 0.697687 0.651537 0.189295 0.113 Uiso 1 1 calc R U . . .
H18B H 0.903075 0.675394 0.177458 0.113 Uiso 1 1 calc R U . . .
C4 C 0.6350(13) 0.3618(6) 0.4866(2) 0.104(2) Uani 1 1 d . . . . .
H4 H 0.622556 0.361100 0.522321 0.124 Uiso 1 1 calc R U . . .
C19 C 0.7776(9) 0.2293(5) 0.08277(18) 0.0807(15) Uani 1 1 d . . . . .
C20 C 0.9399(18) 0.1568(11) 0.0709(3) 0.161(5) Uani 1 1 d . . . . .
H20A H 1.037325 0.176614 0.092666 0.242 Uiso 1 1 calc R U . . .
H20B H 0.973361 0.164700 0.035407 0.242 Uiso 1 1 calc R U . . .
H20C H 0.908875 0.084497 0.077486 0.242 Uiso 1 1 calc R U . . .
C21 C 0.6090(17) 0.1726(9) 0.0642(3) 0.140(4) Uani 1 1 d . . . . .
H21A H 0.611924 0.100204 0.075243 0.210 Uiso 1 1 calc R U . . .
H21B H 0.603072 0.175358 0.027232 0.210 Uiso 1 1 calc R U . . .
H21C H 0.506951 0.206766 0.078603 0.210 Uiso 1 1 calc R U . . .

loop_
_atom_site_aniso_label
_atom_site_aniso_U_11
_atom_site_aniso_U_22
_atom_site_aniso_U_33
_atom_site_aniso_U_23
_atom_site_aniso_U_13
_atom_site_aniso_U_12
O2 0.0754(19) 0.0539(15) 0.0570(16) -0.0028(12) 0.0024(14) 0.0007(15)
N1 0.0547(19) 0.063(2) 0.076(2) 0.0033(19) 0.0011(17) 0.0036(17)
O1 0.061(2) 0.096(3) 0.121(3) 0.017(2) 0.015(2) 0.0156(19)
C8 0.056(2) 0.0484(19) 0.062(2) -0.0031(18) 0.0020(17) 0.0077(18)
C16 0.074(3) 0.058(2) 0.052(2) 0.0025(17) -0.0009(19) 0.003(2)
C12 0.053(2) 0.056(2) 0.054(2) 0.0122(17) 0.0007(17) 0.0033(18)
C10 0.062(2) 0.0419(18) 0.075(3) 0.0099(18) 0.007(2) 0.0043(18)
C2 0.060(2) 0.060(2) 0.070(2) 0.003(2) 0.0099(19) 0.000(2)
C11 0.0487(19) 0.051(2) 0.066(2) -0.0002(17) 0.0005(17) 0.0022(17)
C7 0.062(2) 0.0440(18) 0.065(2) 0.0011(18) 0.0032(19) -0.0001(18)
C13 0.068(3) 0.051(2) 0.066(2) 0.0002(18) -0.002(2) 0.0022(19)
C9 0.062(2) 0.0481(19) 0.074(3) 0.0006(19) 0.007(2) -0.0041(19)
C17 0.075(3) 0.055(2) 0.076(3) 0.000(2) 0.020(2) -0.016(2)
C15 0.067(2) 0.059(2) 0.068(3) -0.005(2) -0.002(2) 0.003(2)
C14 0.073(3) 0.067(3) 0.064(2) -0.006(2) 0.000(2) 0.003(2)
C1 0.054(2) 0.054(2) 0.085(3) 0.005(2) 0.022(2) -0.0069(18)
C6 0.060(2) 0.077(3) 0.068(3) 0.005(2) -0.008(2) 0.001(2)
C3 0.099(4) 0.083(3) 0.073(3) 0.007(3) 0.017(3) 0.014(3)
C22 0.159(7) 0.126(6) 0.059(3) -0.009(3) 0.005(4) 0.035(6)
C5 0.096(4) 0.127(5) 0.066(3) 0.004(3) -0.010(3) -0.014(4)
C18 0.130(6) 0.063(3) 0.089(4) 0.010(3) 0.010(4) -0.009(3)
C4 0.140(6) 0.107(5) 0.063(3) 0.002(3) 0.026(4) -0.007(5)
C19 0.105(4) 0.087(3) 0.050(2) -0.010(2) -0.007(2) -0.011(3)
C20 0.202(12) 0.211(12) 0.071(4) -0.054(6) -0.005(5) 0.065(10)
C21 0.185(9) 0.170(9) 0.067(3) 0.004(4) -0.038(5) -0.064(8)

loop_
_atom_type_symbol
_atom_type_description
_atom_type_scat_dispersion_real
_atom_type_scat_dispersion_imag
_atom_type_scat_source
C C 0.0181 0.0091 'International Tables Vol C Tables 4.2.6.8 and 6.1.1.4'
H H 0.0000 0.0000 'International Tables Vol C Tables 4.2.6.8 and 6.1.1.4'
N N 0.0311 0.0180 'International Tables Vol C Tables 4.2.6.8 and 6.1.1.4'
O O 0.0492 0.0322 'International Tables Vol C Tables 4.2.6.8 and 6.1.1.4'

loop_
_geom_angle_atom_site_label_1
_geom_angle_atom_site_label_2
_geom_angle_atom_site_label_3
_geom_angle
_geom_angle_site_symmetry_1
_geom_angle_site_symmetry_3
_geom_angle_publ_flag
C12 O2 C8 116.8(3) . . ?
C8 N1 H1 123.4 . . ?
C1 N1 H1 123.4 . . ?
C1 N1 C8 113.1(4) . . ?
O2 C8 N1 110.5(4) . . ?
O2 C8 C7 109.5(3) . . ?
O2 C8 C9 109.9(3) . . ?
N1 C8 C7 101.6(3) . . ?
N1 C8 C9 111.1(4) . . ?
C7 C8 C9 114.0(3) . . ?
C11 C16 H16 118.5 . . ?
C15 C16 H16 118.5 . . ?
C15 C16 C11 123.0(4) . . ?
O2 C12 C11 124.0(4) . . ?
C13 C12 O2 116.9(4) . . ?
C13 C12 C11 119.2(4) . . ?
C11 C10 H10 107.9 . . ?
C11 C10 C9 109.2(3) . . ?
C9 C10 H10 107.9 . . ?
C17 C10 H10 107.9 . . ?
C17 C10 C11 112.7(4) . . ?
C17 C10 C9 111.0(4) . . ?
C7 C2 C1 106.9(4) . . ?
C3 C2 C7 123.5(5) . . ?
C3 C2 C1 129.6(5) . . ?
C16 C11 C10 120.9(4) . . ?
C12 C11 C16 118.4(4) . . ?
C12 C11 C10 120.7(4) . . ?
C2 C7 C8 110.6(4) . . ?
C2 C7 C6 120.7(4) . . ?
C6 C7 C8 128.7(4) . . ?
C12 C13 H13 118.5 . . ?
C12 C13 C14 123.0(4) . . ?
C14 C13 H13 118.5 . . ?
C8 C9 H9A 109.4 . . ?
C8 C9 H9B 109.4 . . ?
C10 C9 C8 111.4(4) . . ?
C10 C9 H9A 109.4 . . ?
C10 C9 H9B 109.4 . . ?
H9A C9 H9B 108.0 . . ?
C10 C17 H17 117.2 . . ?
C18 C17 C10 125.7(6) . . ?
C18 C17 H17 117.2 . . ?
C16 C15 C14 118.1(4) . . ?
C16 C15 C19 124.2(5) . . ?
C14 C15 C19 117.7(4) . . ?
C13 C14 C15 118.4(4) . . ?
C13 C14 H14 120.8 . . ?
C15 C14 H14 120.8 . . ?
N1 C1 C2 107.6(4) . . ?
O1 C1 N1 126.0(6) . . ?
O1 C1 C2 126.3(5) . . ?
C7 C6 H6 121.2 . . ?
C7 C6 C5 117.5(5) . . ?
C5 C6 H6 121.2 . . ?
C2 C3 H3 121.8 . . ?
C2 C3 C4 116.5(6) . . ?
C4 C3 H3 121.8 . . ?
H22A C22 H22B 109.5 . . ?
H22A C22 H22C 109.5 . . ?
H22B C22 H22C 109.5 . . ?
C19 C22 H22A 109.5 . . ?
C19 C22 H22B 109.5 . . ?
C19 C22 H22C 109.5 . . ?
C6 C5 H5 119.7 . . ?
C4 C5 C6 120.5(6) . . ?
C4 C5 H5 119.7 . . ?
C17 C18 H18A 120.0 . . ?
C17 C18 H18B 120.0 . . ?
H18A C18 H18B 120.0 . . ?
C3 C4 H4 119.4 . . ?
C5 C4 C3 121.2(5) . . ?
C5 C4 H4 119.4 . . ?
C15 C19 C22 111.7(5) . . ?
C15 C19 C20 109.4(5) . . ?
C15 C19 C21 109.2(6) . . ?
C20 C19 C22 110.8(7) . . ?
C21 C19 C22 107.4(7) . . ?
C21 C19 C20 108.3(8) . . ?
C19 C20 H20A 109.5 . . ?
C19 C20 H20B 109.5 . . ?
C19 C20 H20C 109.5 . . ?
H20A C20 H20B 109.5 . . ?
H20A C20 H20C 109.5 . . ?
H20B C20 H20C 109.5 . . ?
C19 C21 H21A 109.5 . . ?
C19 C21 H21B 109.5 . . ?
C19 C21 H21C 109.5 . . ?
H21A C21 H21B 109.5 . . ?
H21A C21 H21C 109.5 . . ?
H21B C21 H21C 109.5 . . ?

loop_
_geom_bond_atom_site_label_1
_geom_bond_atom_site_label_2
_geom_bond_distance
_geom_bond_site_symmetry_2
_geom_bond_publ_flag
O2 C8 1.419(5) . ?
O2 C12 1.370(5) . ?
N1 H1 0.8600 . ?
N1 C8 1.472(6) . ?
N1 C1 1.334(6) . ?
O1 C1 1.252(6) . ?
C8 C7 1.486(6) . ?
C8 C9 1.539(6) . ?
C16 H16 0.9300 . ?
C16 C11 1.399(6) . ?
C16 C15 1.369(7) . ?
C12 C11 1.390(6) . ?
C12 C13 1.357(6) . ?
C10 H10 0.9800 . ?
C10 C11 1.527(6) . ?
C10 C9 1.528(6) . ?
C10 C17 1.512(6) . ?
C2 C7 1.389(6) . ?
C2 C1 1.484(8) . ?
C2 C3 1.375(7) . ?
C7 C6 1.390(6) . ?
C13 H13 0.9300 . ?
C13 C14 1.395(6) . ?
C9 H9A 0.9700 . ?
C9 H9B 0.9700 . ?
C17 H17 0.9300 . ?
C17 C18 1.279(8) . ?
C15 C14 1.408(7) . ?
C15 C19 1.540(6) . ?
C14 H14 0.9300 . ?
C6 H6 0.9300 . ?
C6 C5 1.422(8) . ?
C3 H3 0.9300 . ?
C3 C4 1.418(12) . ?
C22 H22A 0.9600 . ?
C22 H22B 0.9600 . ?
C22 H22C 0.9600 . ?
C22 C19 1.572(11) . ?
C5 H5 0.9300 . ?
C5 C4 1.402(11) . ?
C18 H18A 0.9300 . ?
C18 H18B 0.9300 . ?
C4 H4 0.9300 . ?
C19 C20 1.563(13) . ?
C19 C21 1.539(11) . ?
C20 H20A 0.9600 . ?
C20 H20B 0.9600 . ?
C20 H20C 0.9600 . ?
C21 H21A 0.9600 . ?
C21 H21B 0.9600 . ?
C21 H21C 0.9600 . ?

loop_
_geom_torsion_atom_site_label_1
_geom_torsion_atom_site_label_2
_geom_torsion_atom_site_label_3
_geom_torsion_atom_site_label_4
_geom_torsion
_geom_torsion_site_symmetry_1
_geom_torsion_site_symmetry_2
_geom_torsion_site_symmetry_3
_geom_torsion_site_symmetry_4
_geom_torsion_publ_flag
O2 C8 C7 C2 -114.3(4) . . . . ?
O2 C8 C7 C6 66.6(6) . . . . ?
O2 C8 C9 C10 61.5(5) . . . . ?
O2 C12 C11 C16 -179.2(4) . . . . ?
O2 C12 C11 C10 -1.0(6) . . . . ?
O2 C12 C13 C14 179.2(4) . . . . ?
N1 C8 C7 C2 2.6(5) . . . . ?
N1 C8 C7 C6 -176.5(5) . . . . ?
N1 C8 C9 C10 -61.1(5) . . . . ?
C8 O2 C12 C11 17.1(6) . . . . ?
C8 O2 C12 C13 -162.9(4) . . . . ?
C8 N1 C1 O1 -178.4(5) . . . . ?
C8 N1 C1 C2 3.8(5) . . . . ?
C8 C7 C6 C5 178.6(5) . . . . ?
C16 C15 C14 C13 0.0(7) . . . . ?
C16 C15 C19 C22 2.8(9) . . . . ?
C16 C15 C19 C20 125.8(8) . . . . ?
C16 C15 C19 C21 -115.8(8) . . . . ?
C12 O2 C8 N1 76.8(4) . . . . ?
C12 O2 C8 C7 -172.0(3) . . . . ?
C12 O2 C8 C9 -46.2(5) . . . . ?
C12 C13 C14 C15 0.4(7) . . . . ?
C2 C7 C6 C5 -0.5(7) . . . . ?
C2 C3 C4 C5 -2.7(11) . . . . ?
C11 C16 C15 C14 0.1(8) . . . . ?
C11 C16 C15 C19 179.0(5) . . . . ?
C11 C12 C13 C14 -0.8(7) . . . . ?
C11 C10 C9 C8 -44.8(5) . . . . ?
C11 C10 C17 C18 120.0(6) . . . . ?
C7 C8 C9 C10 -175.2(3) . . . . ?
C7 C2 C1 N1 -1.9(5) . . . . ?
C7 C2 C1 O1 -179.7(5) . . . . ?
C7 C2 C3 C4 3.6(9) . . . . ?
C7 C6 C5 C4 1.3(10) . . . . ?
C13 C12 C11 C16 0.9(6) . . . . ?
C13 C12 C11 C10 179.0(4) . . . . ?
C9 C8 C7 C2 122.2(4) . . . . ?
C9 C8 C7 C6 -56.9(6) . . . . ?
C9 C10 C11 C16 -165.8(4) . . . . ?
C9 C10 C11 C12 16.1(6) . . . . ?
C9 C10 C17 C18 -117.2(6) . . . . ?
C17 C10 C11 C16 -41.9(6) . . . . ?
C17 C10 C11 C12 140.0(4) . . . . ?
C17 C10 C9 C8 -169.6(4) . . . . ?
C15 C16 C11 C12 -0.5(7) . . . . ?
C15 C16 C11 C10 -178.6(4) . . . . ?
C14 C15 C19 C22 -178.3(6) . . . . ?
C14 C15 C19 C20 -55.3(8) . . . . ?
C14 C15 C19 C21 63.1(8) . . . . ?
C1 N1 C8 O2 112.1(4) . . . . ?
C1 N1 C8 C7 -4.0(5) . . . . ?
C1 N1 C8 C9 -125.7(4) . . . . ?
C1 C2 C7 C8 -0.6(5) . . . . ?
C1 C2 C7 C6 178.6(4) . . . . ?
C1 C2 C3 C4 -177.3(6) . . . . ?
C6 C5 C4 C3 0.3(12) . . . . ?
C3 C2 C7 C8 178.7(5) . . . . ?
C3 C2 C7 C6 -2.1(7) . . . . ?
C3 C2 C1 N1 178.8(5) . . . . ?
C3 C2 C1 O1 1.0(9) . . . . ?
C19 C15 C14 C13 -179.0(5) . . . . ?

loop_
_smtbx_masks_void_nr
_smtbx_masks_void_average_x
_smtbx_masks_void_average_y
_smtbx_masks_void_average_z
_smtbx_masks_void_volume
_smtbx_masks_void_count_electrons
_smtbx_masks_void_content
1 -0.783 0.050 -0.123 200.3 50.0 '1 C4H8O2'
2 -0.604 -0.050 0.377 200.3 50.0 '1 C4H8O2'
3 -0.431 0.450 0.123 200.3 50.1 '1 C4H8O2'
4 0.040 0.550 0.623 200.3 50.0 '1 C4H8O2'
